data_4317450
loop_
_publ_author_name
'Ajay Kayal'
'Sonny C. Lee'

_publ_contact_author_address
;
Department of Chemistry
Princeton University
Princeton
NJ 08544
USA
;
_publ_contact_author_email sclee@chemvax.princeton.edu
_publ_contact_author_fax '1 609 258 6746'
_publ_contact_author_name 'Sonny C. Lee'
_publ_contact_author_phone '1 609 258 3879'
_publ_section_title
;
 3,3'-Bis(triphenylsilyl)biphenoxide as a Sterically Hindered Ligand on
 Fe(II), Fe(III), and Cr(II)
;
_journal_name_full 'Inorganic Chemistry'
_journal_page_first 321
_journal_page_last 330
_journal_paper_doi 10.1021/ic010909y
_journal_volume 41
_journal_year 2002
_chemical_formula_sum 'C58 H44 Fe N2 O2 Si2'
_chemical_formula_weight 912.98
_chemical_name_systematic
;
  ?
;
_space_group_IT_number 15
_symmetry_cell_setting monoclinic
_symmetry_space_group_name_Hall '-C 2yc'
_symmetry_space_group_name_H-M 'C 1 2/c 1'
_atom_sites_solution_hydrogens geom
_atom_sites_solution_primary direct
_atom_sites_solution_secondary difmap
_audit_creation_method SHELXL
_cell_angle_alpha 90.00
_cell_angle_beta 96.216(2)
_cell_angle_gamma 90.00
_cell_formula_units_Z 4
_cell_length_a 13.9516(7)
_cell_length_b 15.2681(6)
_cell_length_c 21.2529(10)
_cell_measurement_reflns_used 16715
_cell_measurement_temperature 200(2)
_cell_measurement_theta_max 27.53
_cell_measurement_theta_min 1.93
_cell_volume 4500.6(4)
_computing_cell_refinement DENZO-SMN
_computing_data_collection 'NONIUS COLLECT'
_computing_data_reduction DENZO-SMN
_computing_molecular_graphics 'Siemens SHELXTL'
_computing_publication_material 'Siemens SHELXTL'
_computing_structure_refinement 'Siemens SHELXTL'
_computing_structure_solution 'SHELXS-86 (Sheldrick, 1990)'
_diffrn_ambient_temperature 200(2)
_diffrn_measurement_device 'Nonius KappaCCD'
_diffrn_measurement_method '\w scans'
_diffrn_radiation_monochromator graphite
_diffrn_radiation_source 'fine-focus sealed tube'
_diffrn_radiation_type 'Mo K\a'
_diffrn_radiation_wavelength 0.71073
_diffrn_reflns_av_R_equivalents 0.0720
_diffrn_reflns_av_sigmaI/netI 0.0895
_diffrn_reflns_limit_h_max 18
_diffrn_reflns_limit_h_min 0
_diffrn_reflns_limit_k_max 19
_diffrn_reflns_limit_k_min 0
_diffrn_reflns_limit_l_max 27
_diffrn_reflns_limit_l_min -27
_diffrn_reflns_number 5161
_diffrn_reflns_theta_max 27.53
_diffrn_reflns_theta_min 1.93
_diffrn_standards_decay_% 0
_diffrn_standards_number none
_exptl_absorpt_coefficient_mu 0.436
_exptl_absorpt_correction_type none
_exptl_crystal_colour orange-brown
_exptl_crystal_density_diffrn 1.347
_exptl_crystal_density_meas ?
_exptl_crystal_description plate
_exptl_crystal_F_000 1904
_exptl_crystal_size_max 0.15
_exptl_crystal_size_mid 0.10
_exptl_crystal_size_min 0.05
_refine_diff_density_max 0.427
_refine_diff_density_min -0.301
_refine_diff_density_rms 0.067
_refine_ls_extinction_method none
_refine_ls_goodness_of_fit_all 1.042
_refine_ls_goodness_of_fit_obs 1.157
_refine_ls_hydrogen_treatment constr
_refine_ls_matrix_type full
_refine_ls_number_parameters 294
_refine_ls_number_reflns 5160
_refine_ls_number_restraints 0
_refine_ls_restrained_S_all 1.043
_refine_ls_restrained_S_obs 1.157
_refine_ls_R_factor_all 0.1116
_refine_ls_R_factor_obs 0.0522
_refine_ls_shift/esd_max 0.000
_refine_ls_shift/esd_mean 0.000
_refine_ls_structure_factor_coef Fsqd
_refine_ls_weighting_details 'w=1/[\s^2^(Fo^2^)+(0.0510P)^2^+1.6130P] where P=(Fo^2^+2Fc^2^)/3'
_refine_ls_weighting_scheme calc
_refine_ls_wR_factor_all 0.1251
_refine_ls_wR_factor_obs 0.1056
_reflns_number_observed 3095
_reflns_number_total 5161
_reflns_observed_criterion I>2\s(I)
_cod_data_source_file ic010909y_5.cif
_cod_data_source_block 6
_cod_depositor_comments
;
The following automatic conversions were performed:

'_exptl_crystal_density_meas' value 'not measured' was changed to '?'
- the value is perceived as not measured.

Automatic conversion script
Id: cif_fix_values 3008 2015-01-20 13:52:24Z robertas 

The following automatic conversions were performed:

'_refine_ls_weighting_scheme' value 'calc
w=1/[\s^2^(Fo^2^)+(0.0510P)^2^+1.6130P] where P=(Fo^2^+2Fc^2^)/3' was
changed to 'calc'. New tag '_refine_ls_weighting_details' was
created. The value of the new tag was set to
'w=1/[\s^2^(Fo^2^)+(0.0510P)^2^+1.6130P] where P=(Fo^2^+2Fc^2^)/3'.

Automatic conversion script
Id: cif_fix_values 3143 2015-03-26 13:38:13Z robertas 
;
_cod_original_sg_symbol_H-M 'C 2/c'
_cod_database_code 4317450

loop_
_symmetry_equiv_pos_as_xyz
'x, y, z'
'-x, y, -z+1/2'
'x+1/2, y+1/2, z'
'-x+1/2, y+1/2, -z+1/2'
'-x, -y, -z'
'x, -y, z-1/2'
'-x+1/2, -y+1/2, -z'
'x+1/2, -y+1/2, z-1/2'

loop_
_atom_site_aniso_label
_atom_site_aniso_U_11
_atom_site_aniso_U_22
_atom_site_aniso_U_33
_atom_site_aniso_U_23
_atom_site_aniso_U_13
_atom_site_aniso_U_12
Fe1 0.0337(3) 0.0200(3) 0.0322(3) 0.000 0.0020(3) 0.000
Si1 0.0274(4) 0.0265(4) 0.0264(4) 0.0010(3) 0.0041(3) 0.0000(3)
O1 0.0294(10) 0.0214(10) 0.0315(10) 0.0053(8) 0.0021(8) -0.0032(8)
N1 0.0346(14) 0.0263(13) 0.0283(13) 0.0017(10) 0.0052(11) 0.0021(10)
C1 0.042(2) 0.033(2) 0.037(2) -0.0002(13) 0.0072(15) 0.0030(14)
C2 0.035(2) 0.045(2) 0.042(2) 0.0030(15) 0.0085(14) 0.000(2)
C3 0.043(2) 0.034(2) 0.047(2) 0.0077(14) 0.0071(15) -0.0095(15)
C4 0.044(2) 0.026(2) 0.047(2) 0.0026(13) 0.0087(15) 0.0007(14)
C5 0.035(2) 0.0239(15) 0.0243(14) -0.0003(11) 0.0011(12) -0.0015(12)
C11 0.0230(14) 0.0206(14) 0.0295(14) -0.0010(11) 0.0021(12) 0.0032(11)
C12 0.0223(14) 0.0185(14) 0.032(2) 0.0015(11) 0.0054(12) 0.0038(11)
C13 0.0245(14) 0.0228(14) 0.0291(15) 0.0018(11) 0.0056(12) 0.0016(11)
C14 0.031(2) 0.031(2) 0.0259(15) 0.0043(12) 0.0012(12) 0.0019(13)
C15 0.043(2) 0.026(2) 0.037(2) 0.0081(13) 0.0040(14) -0.0058(13)
C16 0.032(2) 0.0214(15) 0.039(2) -0.0015(12) 0.0009(13) -0.0060(12)
C21 0.030(2) 0.0215(14) 0.031(2) -0.0023(11) 0.0043(12) -0.0020(12)
C22 0.033(2) 0.038(2) 0.033(2) 0.0032(13) -0.0008(13) -0.0058(13)
C23 0.042(2) 0.041(2) 0.030(2) -0.0023(13) 0.0081(14) -0.0160(15)
C24 0.034(2) 0.045(2) 0.050(2) -0.0046(15) 0.018(2) -0.0075(15)
C25 0.029(2) 0.050(2) 0.053(2) 0.013(2) 0.0071(15) 0.0018(14)
C26 0.035(2) 0.050(2) 0.034(2) 0.0100(14) 0.0062(14) -0.0019(14)
C31 0.0231(14) 0.031(2) 0.030(2) 0.0006(12) 0.0023(12) -0.0033(12)
C32 0.032(2) 0.039(2) 0.036(2) 0.0043(13) 0.0063(13) -0.0026(13)
C33 0.036(2) 0.042(2) 0.036(2) 0.0115(14) -0.0046(14) -0.0095(14)
C34 0.050(2) 0.052(2) 0.027(2) 0.0110(15) 0.0000(15) -0.015(2)
C35 0.045(2) 0.054(2) 0.030(2) -0.0037(15) 0.0085(14) -0.008(2)
C36 0.032(2) 0.041(2) 0.032(2) 0.0006(13) 0.0026(13) -0.0034(13)
C41 0.030(2) 0.0279(15) 0.0251(15) 0.0002(11) 0.0036(12) 0.0005(12)
C42 0.036(2) 0.036(2) 0.049(2) -0.0071(14) 0.0079(15) -0.0071(14)
C43 0.047(2) 0.025(2) 0.066(2) -0.0078(15) 0.009(2) -0.0029(15)
C44 0.044(2) 0.032(2) 0.045(2) -0.0018(14) 0.003(2) 0.0110(14)
C45 0.036(2) 0.041(2) 0.036(2) 0.0018(14) 0.0063(14) 0.0055(14)
C46 0.032(2) 0.029(2) 0.033(2) 0.0024(12) 0.0044(13) -0.0029(13)

loop_
_atom_site_label
_atom_site_type_symbol
_atom_site_fract_x
_atom_site_fract_y
_atom_site_fract_z
_atom_site_U_iso_or_equiv
_atom_site_thermal_displace_type
_atom_site_occupancy
_atom_site_calc_flag
_atom_site_refinement_flags
_atom_site_disorder_group
Fe1 Fe 0.0000 0.62339(3) 0.2500 0.0287(2) Uani 1 d S .
Si1 Si 0.17469(5) 0.55254(5) 0.42407(3) 0.0267(2) Uani 1 d . .
O1 O 0.09559(12) 0.54474(10) 0.28813(8) 0.0275(4) Uani 1 d . .
N1 N 0.0844(2) 0.73320(13) 0.22818(10) 0.0296(5) Uani 1 d . .
C1 C 0.1723(2) 0.7285(2) 0.20849(13) 0.0369(7) Uani 1 d . .
H1 H 0.1965(2) 0.6725(2) 0.19887(13) 0.044 Uiso 1 calc R .
C2 C 0.2292(2) 0.8007(2) 0.20150(14) 0.0406(7) Uani 1 d . .
H2 H 0.2913(2) 0.7946(2) 0.18745(14) 0.049 Uiso 1 calc R .
C3 C 0.1944(2) 0.8818(2) 0.21527(14) 0.0411(7) Uani 1 d . .
H3 H 0.2322(2) 0.9329(2) 0.21145(14) 0.049 Uiso 1 calc R .
C4 C 0.1034(2) 0.8876(2) 0.23477(14) 0.0388(7) Uani 1 d . .
H4 H 0.0779(2) 0.9431(2) 0.24424(14) 0.047 Uiso 1 calc R .
C5 C 0.0497(2) 0.8128(2) 0.24052(12) 0.0278(6) Uani 1 d . .
C11 C 0.0162(2) 0.4042(2) 0.28455(11) 0.0244(6) Uani 1 d . .
C12 C 0.0710(2) 0.4712(2) 0.31747(12) 0.0240(6) Uani 1 d . .
C13 C 0.1039(2) 0.4616(2) 0.38224(12) 0.0253(6) Uani 1 d . .
C14 C 0.0816(2) 0.3852(2) 0.41331(12) 0.0297(6) Uani 1 d . .
H14 H 0.1037(2) 0.3784(2) 0.45691(12) 0.036 Uiso 1 calc R .
C15 C 0.0281(2) 0.3190(2) 0.38215(13) 0.0352(7) Uani 1 d . .
H15 H 0.0131(2) 0.2673(2) 0.40395(13) 0.042 Uiso 1 calc R .
C16 C -0.0031(2) 0.3294(2) 0.31917(13) 0.0311(6) Uani 1 d . .
H16 H -0.0396(2) 0.2836(2) 0.29795(13) 0.037 Uiso 1 calc R .
C21 C 0.2945(2) 0.5719(2) 0.39294(12) 0.0273(6) Uani 1 d . .
C22 C 0.2994(2) 0.6085(2) 0.33280(13) 0.0353(7) Uani 1 d . .
H22 H 0.2416(2) 0.6268(2) 0.30856(13) 0.042 Uiso 1 calc R .
C23 C 0.3864(2) 0.6186(2) 0.30801(13) 0.0376(7) Uani 1 d . .
H23 H 0.3876(2) 0.6430(2) 0.26699(13) 0.045 Uiso 1 calc R .
C24 C 0.4712(2) 0.5935(2) 0.34236(15) 0.0420(8) Uani 1 d . .
H24 H 0.5309(2) 0.5993(2) 0.32503(15) 0.050 Uiso 1 calc R .
C25 C 0.4684(2) 0.5599(2) 0.40235(15) 0.0440(8) Uani 1 d . .
H25 H 0.5265(2) 0.5432(2) 0.42689(15) 0.053 Uiso 1 calc R .
C26 C 0.3815(2) 0.5504(2) 0.42673(14) 0.0393(7) Uani 1 d . .
H26 H 0.3814(2) 0.5282(2) 0.46848(14) 0.047 Uiso 1 calc R .
C31 C 0.2022(2) 0.5206(2) 0.50976(12) 0.0278(6) Uani 1 d . .
C32 C 0.2529(2) 0.4440(2) 0.52880(13) 0.0353(7) Uani 1 d . .
H32 H 0.2728(2) 0.4056(2) 0.49753(13) 0.042 Uiso 1 calc R .
C33 C 0.2746(2) 0.4233(2) 0.59206(14) 0.0386(7) Uani 1 d . .
H33 H 0.3093(2) 0.3711(2) 0.60363(14) 0.046 Uiso 1 calc R .
C34 C 0.2468(2) 0.4770(2) 0.63799(14) 0.0433(8) Uani 1 d . .
H34 H 0.2624(2) 0.4625(2) 0.68135(14) 0.052 Uiso 1 calc R .
C35 C 0.1960(2) 0.5521(2) 0.62145(14) 0.0427(8) Uani 1 d . .
H35 H 0.1763(2) 0.5894(2) 0.65347(14) 0.051 Uiso 1 calc R .
C36 C 0.1734(2) 0.5738(2) 0.55828(13) 0.0352(7) Uani 1 d . .
H36 H 0.1377(2) 0.6257(2) 0.54757(13) 0.042 Uiso 1 calc R .
C41 C 0.1020(2) 0.6562(2) 0.42121(12) 0.0278(6) Uani 1 d . .
C42 C 0.1424(2) 0.7389(2) 0.41620(14) 0.0401(7) Uani 1 d . .
H42 H 0.2087(2) 0.7440(2) 0.41037(14) 0.048 Uiso 1 calc R .
C43 C 0.0874(2) 0.8142(2) 0.41959(15) 0.0458(8) Uani 1 d . .
H43 H 0.1164(2) 0.8701(2) 0.41619(15) 0.055 Uiso 1 calc R .
C44 C -0.0084(2) 0.8084(2) 0.42781(14) 0.0407(7) Uani 1 d . .
H44 H -0.0458(2) 0.8601(2) 0.43032(14) 0.049 Uiso 1 calc R .
C45 C -0.0504(2) 0.7273(2) 0.43241(13) 0.0373(7) Uani 1 d . .
H45 H -0.1168(2) 0.7230(2) 0.43816(13) 0.045 Uiso 1 calc R .
C46 C 0.0040(2) 0.6523(2) 0.42867(12) 0.0312(6) Uani 1 d . .
H46 H -0.0260(2) 0.5968(2) 0.43125(12) 0.037 Uiso 1 calc R .

loop_
_atom_type_symbol
_atom_type_description
_atom_type_scat_dispersion_real
_atom_type_scat_dispersion_imag
_atom_type_scat_source
C C 0.0033 0.0016 'International Tables Vol C Tables 4.2.6.8 and 6.1.1.4'
H H 0.0000 0.0000 'International Tables Vol C Tables 4.2.6.8 and 6.1.1.4'
N N 0.0061 0.0033 'International Tables Vol C Tables 4.2.6.8 and 6.1.1.4'
O O 0.0106 0.0060 'International Tables Vol C Tables 4.2.6.8 and 6.1.1.4'
Si Si 0.0817 0.0704 'International Tables Vol C Tables 4.2.6.8 and 6.1.1.4'
Fe Fe 0.3463 0.8444 'International Tables Vol C Tables 4.2.6.8 and 6.1.1.4'

loop_
_geom_angle_atom_site_label_1
_geom_angle_atom_site_label_2
_geom_angle_atom_site_label_3
_geom_angle
_geom_angle_site_symmetry_1
_geom_angle_site_symmetry_3
_geom_angle_publ_flag
O1 Fe1 O1 102.03(10) 2 . ?
O1 Fe1 N1 102.15(8) 2 2 ?
O1 Fe1 N1 141.32(8) . 2 ?
O1 Fe1 N1 141.32(8) 2 . ?
O1 Fe1 N1 102.15(8) . . ?
N1 Fe1 N1 76.06(12) 2 . ?
C13 Si1 C41 110.74(12) . . ?
C13 Si1 C31 107.99(11) . . ?
C41 Si1 C31 107.60(11) . . ?
C13 Si1 C21 113.06(11) . . ?
C41 Si1 C21 110.67(11) . . ?
C31 Si1 C21 106.52(12) . . ?
C12 O1 Fe1 121.33(15) . . ?
C1 N1 C5 118.1(2) . . ?
C1 N1 Fe1 124.9(2) . . ?
C5 N1 Fe1 116.7(2) . . ?
N1 C1 C2 123.3(3) . . ?
C3 C2 C1 118.5(3) . . ?
C2 C3 C4 118.7(3) . . ?
C5 C4 C3 120.0(3) . . ?
N1 C5 C4 121.4(2) . . ?
N1 C5 C5 114.81(14) . 2 ?
C4 C5 C5 123.8(2) . 2 ?
C16 C11 C12 117.0(2) . . ?
C16 C11 C11 117.6(2) . 2 ?
C12 C11 C11 125.3(2) . 2 ?
O1 C12 C13 117.8(2) . . ?
O1 C12 C11 121.6(2) . . ?
C13 C12 C11 120.6(2) . . ?
C14 C13 C12 118.9(2) . . ?
C14 C13 Si1 122.0(2) . . ?
C12 C13 Si1 119.1(2) . . ?
C15 C14 C13 121.5(3) . . ?
C16 C15 C14 118.7(2) . . ?
C15 C16 C11 123.3(2) . . ?
C26 C21 C22 116.2(2) . . ?
C26 C21 Si1 122.9(2) . . ?
C22 C21 Si1 121.0(2) . . ?
C23 C22 C21 121.5(3) . . ?
C24 C23 C22 120.4(3) . . ?
C23 C24 C25 119.0(3) . . ?
C26 C25 C24 120.1(3) . . ?
C25 C26 C21 122.7(3) . . ?
C32 C31 C36 116.5(2) . . ?
C32 C31 Si1 122.5(2) . . ?
C36 C31 Si1 121.0(2) . . ?
C33 C32 C31 121.5(3) . . ?
C34 C33 C32 120.6(3) . . ?
C33 C34 C35 119.9(3) . . ?
C34 C35 C36 120.3(3) . . ?
C35 C36 C31 121.3(3) . . ?
C42 C41 C46 117.2(2) . . ?
C42 C41 Si1 123.1(2) . . ?
C46 C41 Si1 119.6(2) . . ?
C43 C42 C41 121.1(3) . . ?
C44 C43 C42 120.4(3) . . ?
C43 C44 C45 119.7(3) . . ?
C44 C45 C46 120.0(3) . . ?
C45 C46 C41 121.6(2) . . ?

loop_
_geom_bond_atom_site_label_1
_geom_bond_atom_site_label_2
_geom_bond_distance
_geom_bond_site_symmetry_2
_geom_bond_publ_flag
Fe1 O1 1.909(2) 2 ?
Fe1 O1 1.909(2) . ?
Fe1 N1 2.129(2) 2 ?
Fe1 N1 2.129(2) . ?
Si1 C13 1.872(3) . ?
Si1 C41 1.877(3) . ?
Si1 C31 1.884(3) . ?
Si1 C21 1.886(3) . ?
O1 C12 1.347(3) . ?
N1 C1 1.340(3) . ?
N1 C5 1.344(3) . ?
C1 C2 1.377(4) . ?
C2 C3 1.373(4) . ?
C3 C4 1.380(4) . ?
C4 C5 1.379(3) . ?
C5 C5 1.485(5) 2 ?
C11 C16 1.400(3) . ?
C11 C12 1.415(3) . ?
C11 C11 1.489(5) 2 ?
C12 C13 1.411(3) . ?
C13 C14 1.392(3) . ?
C14 C15 1.382(4) . ?
C15 C16 1.371(4) . ?
C21 C26 1.382(4) . ?
C21 C22 1.403(4) . ?
C22 C23 1.384(4) . ?
C23 C24 1.376(4) . ?
C24 C25 1.379(4) . ?
C25 C26 1.376(4) . ?
C31 C32 1.403(4) . ?
C31 C36 1.406(4) . ?
C32 C33 1.383(4) . ?
C33 C34 1.363(4) . ?
C34 C35 1.374(4) . ?
C35 C36 1.386(4) . ?
C41 C42 1.393(4) . ?
C41 C46 1.394(4) . ?
C42 C43 1.388(4) . ?
C43 C44 1.370(4) . ?
C44 C45 1.378(4) . ?
C45 C46 1.381(4) . ?

loop_
_geom_torsion_atom_site_label_1
_geom_torsion_atom_site_label_2
_geom_torsion_atom_site_label_3
_geom_torsion_atom_site_label_4
_geom_torsion
_geom_torsion_site_symmetry_1
_geom_torsion_site_symmetry_2
_geom_torsion_site_symmetry_3
_geom_torsion_site_symmetry_4
_geom_torsion_publ_flag
O1 Fe1 O1 C12 -40.26(15) 2 . . . ?
N1 Fe1 O1 C12 87.4(2) 2 . . . ?
N1 Fe1 O1 C12 170.2(2) . . . . ?
O1 Fe1 N1 C1 -90.9(2) 2 . . . ?
O1 Fe1 N1 C1 36.7(2) . . . . ?
N1 Fe1 N1 C1 177.0(3) 2 . . . ?
O1 Fe1 N1 C5 95.2(2) 2 . . . ?
O1 Fe1 N1 C5 -137.2(2) . . . . ?
N1 Fe1 N1 C5 3.04(14) 2 . . . ?
C5 N1 C1 C2 1.3(4) . . . . ?
Fe1 N1 C1 C2 -172.6(2) . . . . ?
N1 C1 C2 C3 -0.1(4) . . . . ?
C1 C2 C3 C4 -0.8(4) . . . . ?
C2 C3 C4 C5 0.4(4) . . . . ?
C1 N1 C5 C4 -1.6(4) . . . . ?
Fe1 N1 C5 C4 172.7(2) . . . . ?
C1 N1 C5 C5 177.5(3) . . . 2 ?
Fe1 N1 C5 C5 -8.1(4) . . . 2 ?
C3 C4 C5 N1 0.8(4) . . . . ?
C3 C4 C5 C5 -178.3(3) . . . 2 ?
Fe1 O1 C12 C13 -119.8(2) . . . . ?
Fe1 O1 C12 C11 61.9(3) . . . . ?
C16 C11 C12 O1 178.3(2) . . . . ?
C11 C11 C12 O1 2.9(4) 2 . . . ?
C16 C11 C12 C13 0.0(4) . . . . ?
C11 C11 C12 C13 -175.4(3) 2 . . . ?
O1 C12 C13 C14 -178.4(2) . . . . ?
C11 C12 C13 C14 0.0(4) . . . . ?
O1 C12 C13 Si1 2.4(3) . . . . ?
C11 C12 C13 Si1 -179.2(2) . . . . ?
C41 Si1 C13 C14 -119.2(2) . . . . ?
C31 Si1 C13 C14 -1.6(2) . . . . ?
C21 Si1 C13 C14 116.0(2) . . . . ?
C41 Si1 C13 C12 60.0(2) . . . . ?
C31 Si1 C13 C12 177.6(2) . . . . ?
C21 Si1 C13 C12 -64.8(2) . . . . ?
C12 C13 C14 C15 -0.1(4) . . . . ?
Si1 C13 C14 C15 179.1(2) . . . . ?
C13 C14 C15 C16 0.3(4) . . . . ?
C14 C15 C16 C11 -0.3(4) . . . . ?
C12 C11 C16 C15 0.2(4) . . . . ?
C11 C11 C16 C15 175.9(3) 2 . . . ?
C13 Si1 C21 C26 -108.7(2) . . . . ?
C41 Si1 C21 C26 126.5(2) . . . . ?
C31 Si1 C21 C26 9.8(3) . . . . ?
C13 Si1 C21 C22 70.5(2) . . . . ?
C41 Si1 C21 C22 -54.4(2) . . . . ?
C31 Si1 C21 C22 -171.0(2) . . . . ?
C26 C21 C22 C23 2.8(4) . . . . ?
Si1 C21 C22 C23 -176.4(2) . . . . ?
C21 C22 C23 C24 -0.6(4) . . . . ?
C22 C23 C24 C25 -1.3(4) . . . . ?
C23 C24 C25 C26 1.0(5) . . . . ?
C24 C25 C26 C21 1.3(5) . . . . ?
C22 C21 C26 C25 -3.1(4) . . . . ?
Si1 C21 C26 C25 176.1(2) . . . . ?
C13 Si1 C31 C32 58.2(2) . . . . ?
C41 Si1 C31 C32 177.7(2) . . . . ?
C21 Si1 C31 C32 -63.6(2) . . . . ?
C13 Si1 C31 C36 -122.7(2) . . . . ?
C41 Si1 C31 C36 -3.1(2) . . . . ?
C21 Si1 C31 C36 115.6(2) . . . . ?
C36 C31 C32 C33 -1.1(4) . . . . ?
Si1 C31 C32 C33 178.1(2) . . . . ?
C31 C32 C33 C34 0.2(4) . . . . ?
C32 C33 C34 C35 0.5(4) . . . . ?
C33 C34 C35 C36 -0.3(4) . . . . ?
C34 C35 C36 C31 -0.6(4) . . . . ?
C32 C31 C36 C35 1.3(4) . . . . ?
Si1 C31 C36 C35 -178.0(2) . . . . ?
C13 Si1 C41 C42 -144.9(2) . . . . ?
C31 Si1 C41 C42 97.3(2) . . . . ?
C21 Si1 C41 C42 -18.7(3) . . . . ?
C13 Si1 C41 C46 39.7(2) . . . . ?
C31 Si1 C41 C46 -78.1(2) . . . . ?
C21 Si1 C41 C46 165.9(2) . . . . ?
C46 C41 C42 C43 1.0(4) . . . . ?
Si1 C41 C42 C43 -174.5(2) . . . . ?
C41 C42 C43 C44 -0.2(5) . . . . ?
C42 C43 C44 C45 -0.3(5) . . . . ?
C43 C44 C45 C46 -0.1(4) . . . . ?
C44 C45 C46 C41 1.0(4) . . . . ?
C42 C41 C46 C45 -1.4(4) . . . . ?
Si1 C41 C46 C45 174.3(2) . . . . ?
